data_7102908
loop_
_publ_author_name
'Pang, Keliang'
'Tanski, Joseph M'
'Parkin, Gerard'

_publ_section_title
;
 Reactivity of the Ni--&gt;B dative sigma-bond in the nickel boratrane
 compounds [kappa4-B(mimBut)3]NiX (X=Cl, OAc, NCS, N3): synthesis of a
 series of B-functionalized
 tris(2-mercapto-1-tert-butylimidazolyl)borato complexes, [YTmBut)]NiZ.
;
_journal_issue 8
_journal_name_full 'Chemical communications (Cambridge, England)'
_journal_page_first 1008
_journal_page_last 1010
_journal_paper_doi 10.1039/b714466k
_journal_year 2008
_chemical_formula_sum 'C21 H33 B I N9 Ni S3'
_chemical_formula_weight 704.16
_chemical_name_systematic
;

?

;
_space_group_IT_number 14
_symmetry_cell_setting monoclinic
_symmetry_space_group_name_Hall '-P 2ybc'
_symmetry_space_group_name_H-M 'P 1 21/c 1'
_atom_sites_solution_hydrogens geom
_atom_sites_solution_primary direct
_atom_sites_solution_secondary difmap
_audit_creation_method SHELXL-97
_cell_angle_alpha 90.00
_cell_angle_beta 92.870(2)
_cell_angle_gamma 90.00
_cell_formula_units_Z 8
_cell_length_a 14.0417(11)
_cell_length_b 20.6873(15)
_cell_length_c 21.0839(14)
_cell_measurement_reflns_used 2739
_cell_measurement_temperature 243(2)
_cell_measurement_theta_max 19.80
_cell_measurement_theta_min 2.36
_cell_volume 6116.9(8)
_computing_cell_refinement 'Bruker SMART'
_computing_data_collection 'Bruker SMART'
_computing_data_reduction 'Bruker SAINT'
_computing_molecular_graphics 'Bruker SHELXTL'
_computing_publication_material 'Bruker SHELXTL'
_computing_structure_refinement 'SHELXL-97 (Sheldrick, 1997)'
_computing_structure_solution 'SHELXS-97 (Sheldrick, 1990)'
_diffrn_ambient_temperature 243(2)
_diffrn_measured_fraction_theta_full 0.997
_diffrn_measured_fraction_theta_max 0.997
_diffrn_measurement_device_type 'CCD area detector'
_diffrn_measurement_method 'phi and omega scans'
_diffrn_radiation_monochromator graphite
_diffrn_radiation_source 'fine-focus sealed tube'
_diffrn_radiation_type MoK\a
_diffrn_radiation_wavelength 0.71073
_diffrn_reflns_av_R_equivalents 0.1496
_diffrn_reflns_av_sigmaI/netI 0.2357
_diffrn_reflns_limit_h_max 15
_diffrn_reflns_limit_h_min -16
_diffrn_reflns_limit_k_max 23
_diffrn_reflns_limit_k_min -22
_diffrn_reflns_limit_l_max 24
_diffrn_reflns_limit_l_min -12
_diffrn_reflns_number 25197
_diffrn_reflns_theta_full 24.18
_diffrn_reflns_theta_max 24.18
_diffrn_reflns_theta_min 1.38
_exptl_absorpt_coefficient_mu 1.876
_exptl_absorpt_correction_T_max 0.9815
_exptl_absorpt_correction_T_min 0.9635
_exptl_absorpt_correction_type empirical
_exptl_absorpt_process_details SADABS
_exptl_crystal_colour Yellow
_exptl_crystal_density_diffrn 1.529
_exptl_crystal_density_method 'not measured'
_exptl_crystal_description Block
_exptl_crystal_F_000 2848
_exptl_crystal_size_max 0.02
_exptl_crystal_size_mid 0.01
_exptl_crystal_size_min 0.01
_refine_diff_density_max 0.571
_refine_diff_density_min -0.614
_refine_diff_density_rms 0.124
_refine_ls_extinction_coef 0.000105(19)
_refine_ls_extinction_expression Fc^*^=kFc[1+0.001xFc^2^\l^3^/sin(2\q)]^-1/4^
_refine_ls_extinction_method SHELXL
_refine_ls_goodness_of_fit_ref 1.004
_refine_ls_hydrogen_treatment constr
_refine_ls_matrix_type full
_refine_ls_number_parameters 650
_refine_ls_number_reflns 9775
_refine_ls_number_restraints 0
_refine_ls_restrained_S_all 1.004
_refine_ls_R_factor_all 0.2197
_refine_ls_R_factor_gt 0.0628
_refine_ls_shift/su_max 0.001
_refine_ls_shift/su_mean 0.000
_refine_ls_structure_factor_coef Fsqd
_refine_ls_weighting_details 'calc w=1/[\s^2^(Fo^2^)+(0.0000P)^2^+0.0000P] where P=(Fo^2^+2Fc^2^)/3'
_refine_ls_weighting_scheme calc
_refine_ls_wR_factor_gt 0.0748
_refine_ls_wR_factor_ref 0.0974
_reflns_number_gt 3610
_reflns_number_total 9775
_reflns_threshold_expression >2sigma(I)
_cod_data_source_file b714466k.txt
_cod_data_source_block aztnis10
_cod_depositor_comments
;
The following automatic conversions were performed:
'_symmetry_cell_setting' value 'Monoclinic' changed to 'monoclinic'
according to '/home/saulius/struct/CIF-dictionaries/cif_core.dic'
dictionary named 'cif_core.dic' version 2.4.1 from
2010-06-29.

'_exptl_absorpt_correction_type' value 'Empirical' changed to
'empirical' according to
'/home/saulius/struct/CIF-dictionaries/cif_core.dic' dictionary named
'cif_core.dic' version 2.4.1 from 2010-06-29.

Automatic conversion script
Id: cif_fix_enum 1527 2010-12-29 10:47:43Z saulius 
;
_cod_original_sg_symbol_H-M P2(1)/c
_cod_database_code 7102908

loop_
_symmetry_equiv_pos_as_xyz
'x, y, z'
'-x, y+1/2, -z+1/2'
'-x, -y, -z'
'x, -y-1/2, z-1/2'

loop_
_atom_site_label
_atom_site_type_symbol
_atom_site_fract_x
_atom_site_fract_y
_atom_site_fract_z
_atom_site_U_iso_or_equiv
_atom_site_adp_type
_atom_site_occupancy
_atom_site_symmetry_multiplicity
_atom_site_calc_flag
_atom_site_refinement_flags
_atom_site_disorder_assembly
_atom_site_disorder_group
I1 I 0.47324(5) 1.00206(4) 0.34691(3) 0.0604(3) Uani 1 1 d . . .
Ni1 Ni 0.48009(9) 1.05650(6) 0.23873(6) 0.0376(4) Uani 1 1 d . . .
S11 S 0.44631(19) 0.98585(13) 0.15481(12) 0.0399(8) Uani 1 1 d . . .
S12 S 0.36406(19) 1.13416(13) 0.22959(12) 0.0399(8) Uani 1 1 d . . .
S13 S 0.61157(19) 1.11021(14) 0.20714(12) 0.0439(8) Uani 1 1 d . . .
N11 N 0.3648(6) 1.0879(4) 0.0896(4) 0.031(2) Uani 1 1 d . . .
N12 N 0.2632(7) 1.0141(4) 0.1188(4) 0.039(2) Uani 1 1 d . . .
N21 N 0.4530(5) 1.1881(4) 0.1291(4) 0.028(2) Uani 1 1 d . . .
N22 N 0.4410(6) 1.2542(4) 0.2107(4) 0.044(3) Uani 1 1 d . . .
N31 N 0.5491(6) 1.0958(4) 0.0817(4) 0.037(2) Uani 1 1 d . . .
N32 N 0.6875(6) 1.0495(4) 0.1057(4) 0.043(3) Uani 1 1 d . . .
N41 N 0.4406(7) 1.1671(4) 0.0160(4) 0.050(3) Uani 1 1 d . . .
N42 N 0.4016(9) 1.1449(5) -0.0271(5) 0.067(4) Uani 1 1 d . . .
N43 N 0.3614(9) 1.1263(6) -0.0727(5) 0.087(4) Uani 1 1 d . . .
B1 B 0.4502(11) 1.1313(6) 0.0813(6) 0.043(4) Uani 1 1 d . . .
C11 C 0.3567(8) 1.0308(5) 0.1197(5) 0.037(3) Uani 1 1 d . . .
C12 C 0.2744(8) 1.1090(5) 0.0717(5) 0.040(3) Uani 1 1 d . . .
H12A H 0.2588 1.1481 0.0509 0.048 Uiso 1 1 calc R . .
C13 C 0.2126(7) 1.0638(6) 0.0891(5) 0.048(3) Uani 1 1 d . . .
H13A H 0.1460 1.0655 0.0823 0.057 Uiso 1 1 calc R . .
C14 C 0.2151(9) 0.9578(6) 0.1488(6) 0.050(3) Uani 1 1 d . . .
C15 C 0.2521(7) 0.8966(5) 0.1172(5) 0.070(4) Uani 1 1 d . . .
H15A H 0.3203 0.8928 0.1264 0.104 Uiso 1 1 calc R . .
H15B H 0.2394 0.8992 0.0717 0.104 Uiso 1 1 calc R . .
H15C H 0.2201 0.8590 0.1337 0.104 Uiso 1 1 calc R . .
C16 C 0.1084(7) 0.9619(5) 0.1361(5) 0.082(4) Uani 1 1 d . . .
H16A H 0.0840 0.9997 0.1571 0.123 Uiso 1 1 calc R . .
H16B H 0.0786 0.9234 0.1524 0.123 Uiso 1 1 calc R . .
H16C H 0.0940 0.9651 0.0907 0.123 Uiso 1 1 calc R . .
C17 C 0.2379(7) 0.9569(5) 0.2185(5) 0.065(4) Uani 1 1 d . . .
H17A H 0.2128 0.9956 0.2376 0.098 Uiso 1 1 calc R . .
H17B H 0.3065 0.9554 0.2265 0.098 Uiso 1 1 calc R . .
H17C H 0.2093 0.9191 0.2370 0.098 Uiso 1 1 calc R . .
C21 C 0.4213(7) 1.1927(6) 0.1888(5) 0.040(3) Uani 1 1 d . . .
C22 C 0.4984(7) 1.2446(6) 0.1159(5) 0.049(3) Uani 1 1 d . . .
H22A H 0.5294 1.2534 0.0784 0.058 Uiso 1 1 calc R . .
C23 C 0.4916(7) 1.2857(5) 0.1655(5) 0.049(3) Uani 1 1 d . . .
H23A H 0.5167 1.3278 0.1686 0.058 Uiso 1 1 calc R . .
C24 C 0.4232(9) 1.2812(5) 0.2725(6) 0.054(4) Uani 1 1 d . . .
C25 C 0.3154(8) 1.2823(5) 0.2824(5) 0.071(4) Uani 1 1 d . . .
H25A H 0.2910 1.2384 0.2814 0.107 Uiso 1 1 calc R . .
H25B H 0.2833 1.3073 0.2488 0.107 Uiso 1 1 calc R . .
H25C H 0.3040 1.3017 0.3232 0.107 Uiso 1 1 calc R . .
C26 C 0.4570(8) 1.3522(5) 0.2769(5) 0.085(5) Uani 1 1 d . . .
H26A H 0.5253 1.3540 0.2721 0.128 Uiso 1 1 calc R . .
H26B H 0.4423 1.3699 0.3179 0.128 Uiso 1 1 calc R . .
H26C H 0.4247 1.3773 0.2434 0.128 Uiso 1 1 calc R . .
C27 C 0.4771(7) 1.2438(6) 0.3251(5) 0.079(4) Uani 1 1 d . . .
H27A H 0.4574 1.1989 0.3237 0.118 Uiso 1 1 calc R . .
H27B H 0.4632 1.2622 0.3660 0.118 Uiso 1 1 calc R . .
H27C H 0.5450 1.2466 0.3193 0.118 Uiso 1 1 calc R . .
C31 C 0.6148(8) 1.0842(5) 0.1289(5) 0.035(3) Uani 1 1 d . . .
C32 C 0.5793(8) 1.0651(5) 0.0285(5) 0.048(3) Uani 1 1 d . . .
H32A H 0.5457 1.0642 -0.0111 0.058 Uiso 1 1 calc R . .
C33 C 0.6627(8) 1.0368(5) 0.0413(5) 0.041(3) Uani 1 1 d . . .
H33A H 0.6984 1.0129 0.0129 0.049 Uiso 1 1 calc R . .
C34 C 0.7789(8) 1.0264(6) 0.1396(6) 0.052(4) Uani 1 1 d . . .
C35 C 0.8406(6) 0.9919(5) 0.0920(5) 0.079(4) Uani 1 1 d . . .
H35A H 0.8085 0.9529 0.0769 0.118 Uiso 1 1 calc R . .
H35B H 0.9016 0.9807 0.1127 0.118 Uiso 1 1 calc R . .
H35C H 0.8507 1.0204 0.0564 0.118 Uiso 1 1 calc R . .
C36 C 0.7558(7) 0.9800(5) 0.1914(5) 0.072(4) Uani 1 1 d . . .
H36A H 0.7231 0.9427 0.1730 0.108 Uiso 1 1 calc R . .
H36B H 0.7152 1.0011 0.2209 0.108 Uiso 1 1 calc R . .
H36C H 0.8144 0.9662 0.2137 0.108 Uiso 1 1 calc R . .
C37 C 0.8341(7) 1.0882(6) 0.1642(5) 0.076(4) Uani 1 1 d . . .
H37A H 0.7973 1.1101 0.1954 0.113 Uiso 1 1 calc R . .
H37B H 0.8438 1.1171 0.1289 0.113 Uiso 1 1 calc R . .
H37C H 0.8955 1.0755 0.1835 0.113 Uiso 1 1 calc R . .
I2 I 0.00231(7) 0.84586(3) -0.00342(4) 0.0671(3) Uani 1 1 d . . .
Ni2 Ni 0.01415(9) 0.74108(6) 0.06027(6) 0.0373(4) Uani 1 1 d . . .
S21 S 0.11030(19) 0.73237(14) 0.15177(13) 0.0464(9) Uani 1 1 d . . .
S22 S -0.12790(18) 0.70752(13) 0.09602(13) 0.0419(8) Uani 1 1 d . . .
S23 S 0.06124(19) 0.65796(13) -0.00394(12) 0.0407(8) Uani 1 1 d . . .
N51 N 0.0057(5) 0.6279(4) 0.1889(4) 0.036(2) Uani 1 1 d . . .
N52 N -0.0027(7) 0.7125(5) 0.2533(4) 0.047(3) Uani 1 1 d . . .
N61 N -0.0681(6) 0.5799(4) 0.0852(4) 0.038(2) Uani 1 1 d . . .
N62 N -0.1971(6) 0.6043(4) 0.0268(4) 0.038(2) Uani 1 1 d . . .
N71 N 0.1165(6) 0.5921(4) 0.1042(4) 0.032(2) Uani 1 1 d . . .
N72 N 0.2381(7) 0.6209(4) 0.0485(5) 0.047(3) Uani 1 1 d . . .
N81 N 0.0188(7) 0.5139(5) 0.1675(5) 0.055(3) Uani 1 1 d . . .
N82 N 0.0692(9) 0.4718(5) 0.1509(6) 0.071(4) Uani 1 1 d . . .
N83 N 0.1158(10) 0.4285(6) 0.1373(7) 0.103(5) Uani 1 1 d . . .
B2 B 0.0203(10) 0.5790(6) 0.1338(6) 0.035(4) Uani 1 1 d . . .
C51 C 0.0369(7) 0.6903(6) 0.2004(5) 0.035(3) Uani 1 1 d . . .
C52 C -0.0572(8) 0.6123(6) 0.2343(6) 0.053(4) Uani 1 1 d . . .
H52A H -0.0910 0.5734 0.2379 0.064 Uiso 1 1 calc R . .
C53 C -0.0609(8) 0.6648(7) 0.2730(6) 0.062(4) Uani 1 1 d . . .
H53A H -0.0985 0.6677 0.3085 0.075 Uiso 1 1 calc R . .
C54 C 0.0125(11) 0.7782(6) 0.2844(6) 0.065(4) Uani 1 1 d . . .
C55 C -0.0453(9) 0.7781(6) 0.3449(5) 0.120(6) Uani 1 1 d . . .
H55A H -0.0193 0.7458 0.3744 0.181 Uiso 1 1 calc R . .
H55B H -0.1114 0.7679 0.3336 0.181 Uiso 1 1 calc R . .
H55C H -0.0414 0.8204 0.3647 0.181 Uiso 1 1 calc R . .
C56 C -0.0292(8) 0.8296(5) 0.2370(5) 0.079(4) Uani 1 1 d . . .
H56A H 0.0079 0.8302 0.1995 0.119 Uiso 1 1 calc R . .
H56B H -0.0266 0.8719 0.2570 0.119 Uiso 1 1 calc R . .
H56C H -0.0949 0.8189 0.2251 0.119 Uiso 1 1 calc R . .
C57 C 0.1144(10) 0.7875(6) 0.3012(6) 0.124(7) Uani 1 1 d . . .
H57A H 0.1497 0.7884 0.2628 0.186 Uiso 1 1 calc R . .
H57B H 0.1374 0.7522 0.3281 0.186 Uiso 1 1 calc R . .
H57C H 0.1235 0.8280 0.3238 0.186 Uiso 1 1 calc R . .
C61 C -0.1296(7) 0.6289(5) 0.0701(5) 0.035(3) Uani 1 1 d . . .
C62 C -0.0928(8) 0.5268(5) 0.0514(5) 0.050(3) Uani 1 1 d . . .
H62A H -0.0605 0.4869 0.0526 0.060 Uiso 1 1 calc R . .
C63 C -0.1719(8) 0.5410(5) 0.0155(5) 0.047(3) Uani 1 1 d . . .
H63A H -0.2047 0.5125 -0.0126 0.056 Uiso 1 1 calc R . .
C64 C -0.2817(8) 0.6389(6) -0.0062(6) 0.047(3) Uani 1 1 d . . .
C65 C -0.3436(7) 0.6647(5) 0.0459(5) 0.060(4) Uani 1 1 d . . .
H65A H -0.3077 0.6963 0.0713 0.090 Uiso 1 1 calc R . .
H65B H -0.3620 0.6292 0.0728 0.090 Uiso 1 1 calc R . .
H65C H -0.4003 0.6849 0.0267 0.090 Uiso 1 1 calc R . .
C66 C -0.3384(7) 0.5900(5) -0.0462(5) 0.069(4) Uani 1 1 d . . .
H66A H -0.2994 0.5738 -0.0795 0.104 Uiso 1 1 calc R . .
H66B H -0.3950 0.6105 -0.0652 0.104 Uiso 1 1 calc R . .
H66C H -0.3568 0.5543 -0.0196 0.104 Uiso 1 1 calc R . .
C67 C -0.2463(7) 0.6917(5) -0.0464(5) 0.066(4) Uani 1 1 d . . .
H67A H -0.2073 0.6736 -0.0787 0.099 Uiso 1 1 calc R . .
H67B H -0.2084 0.7216 -0.0201 0.099 Uiso 1 1 calc R . .
H67C H -0.3000 0.7145 -0.0666 0.099 Uiso 1 1 calc R . .
C71 C 0.1410(8) 0.6212(5) 0.0494(5) 0.029(3) Uani 1 1 d . . .
C72 C 0.2009(8) 0.5760(4) 0.1368(5) 0.032(3) Uani 1 1 d . . .
H72A H 0.2059 0.5563 0.1769 0.038 Uiso 1 1 calc R . .
C73 C 0.2733(8) 0.5927(5) 0.1029(5) 0.042(3) Uani 1 1 d . . .
H73A H 0.3381 0.5863 0.1144 0.050 Uiso 1 1 calc R . .
C74 C 0.2983(9) 0.6518(7) -0.0018(7) 0.065(4) Uani 1 1 d . . .
C75 C 0.4022(7) 0.6370(6) 0.0143(6) 0.108(6) Uani 1 1 d . . .
H75A H 0.4128 0.5908 0.0110 0.162 Uiso 1 1 calc R . .
H75B H 0.4189 0.6512 0.0572 0.162 Uiso 1 1 calc R . .
H75C H 0.4415 0.6595 -0.0152 0.162 Uiso 1 1 calc R . .
C76 C 0.2868(8) 0.7261(5) 0.0021(6) 0.093(5) Uani 1 1 d . . .
H76A H 0.2212 0.7377 -0.0091 0.140 Uiso 1 1 calc R . .
H76B H 0.3285 0.7467 -0.0271 0.140 Uiso 1 1 calc R . .
H76C H 0.3035 0.7405 0.0450 0.140 Uiso 1 1 calc R . .
C77 C 0.2678(7) 0.6244(6) -0.0660(5) 0.079(4) Uani 1 1 d . . .
H77A H 0.2777 0.5780 -0.0658 0.119 Uiso 1 1 calc R . .
H77B H 0.3054 0.6440 -0.0983 0.119 Uiso 1 1 calc R . .
H77C H 0.2008 0.6337 -0.0752 0.119 Uiso 1 1 calc R . .

loop_
_atom_site_aniso_label
_atom_site_aniso_U_11
_atom_site_aniso_U_22
_atom_site_aniso_U_33
_atom_site_aniso_U_23
_atom_site_aniso_U_13
_atom_site_aniso_U_12
I1 0.0751(6) 0.0643(6) 0.0408(5) 0.0159(5) -0.0066(4) -0.0052(6)
Ni1 0.0424(9) 0.0398(9) 0.0307(9) 0.0033(8) 0.0015(7) 0.0012(8)
S11 0.0457(19) 0.029(2) 0.0446(19) 0.0010(15) -0.0018(15) 0.0084(15)
S12 0.048(2) 0.0345(19) 0.0381(19) -0.0003(15) 0.0142(16) -0.0070(16)
S13 0.040(2) 0.062(2) 0.0294(19) -0.0122(16) 0.0026(15) -0.0095(17)
N11 0.040(7) 0.029(6) 0.024(6) 0.006(5) -0.001(5) 0.002(5)
N12 0.044(7) 0.033(7) 0.039(6) -0.001(5) -0.008(5) 0.013(6)
N21 0.027(6) 0.024(6) 0.033(6) 0.006(5) 0.001(5) -0.008(5)
N22 0.068(8) 0.030(7) 0.034(6) -0.004(6) 0.021(6) -0.001(6)
N31 0.050(7) 0.048(7) 0.013(6) -0.001(5) 0.016(5) 0.000(5)
N32 0.027(6) 0.053(7) 0.048(7) 0.002(6) -0.001(5) 0.008(5)
N41 0.078(8) 0.044(7) 0.027(7) 0.009(6) -0.004(6) 0.012(6)
N42 0.115(12) 0.056(9) 0.029(9) 0.005(7) 0.005(8) 0.017(8)
N43 0.121(11) 0.088(10) 0.051(9) 0.011(8) -0.001(8) -0.009(8)
B1 0.068(11) 0.016(8) 0.044(10) 0.006(7) 0.011(9) 0.009(8)
C11 0.030(8) 0.033(8) 0.050(8) -0.012(6) 0.005(6) 0.001(6)
C12 0.046(9) 0.034(8) 0.038(8) -0.011(6) -0.017(7) 0.008(7)
C13 0.025(8) 0.058(10) 0.058(9) -0.008(8) -0.024(7) 0.008(7)
C14 0.052(9) 0.035(9) 0.063(10) -0.007(7) 0.007(8) -0.012(7)
C15 0.048(9) 0.059(10) 0.100(11) 0.000(8) -0.020(8) -0.011(7)
C16 0.045(9) 0.082(11) 0.119(12) 0.007(9) 0.003(8) -0.024(8)
C17 0.074(10) 0.056(9) 0.067(10) 0.004(8) 0.005(8) -0.011(7)
C21 0.040(8) 0.056(9) 0.023(8) 0.004(7) 0.010(6) 0.011(7)
C22 0.055(9) 0.056(9) 0.036(8) 0.009(7) 0.021(7) -0.009(7)
C23 0.062(9) 0.043(9) 0.042(9) -0.002(7) 0.011(7) -0.009(7)
C24 0.078(11) 0.034(8) 0.053(10) -0.011(7) 0.025(8) -0.010(8)
C25 0.079(10) 0.061(9) 0.075(10) -0.012(8) 0.022(8) 0.008(8)
C26 0.126(12) 0.040(9) 0.094(11) -0.027(8) 0.052(9) -0.016(9)
C27 0.078(10) 0.105(12) 0.053(9) -0.013(9) 0.005(8) -0.003(9)
C31 0.041(8) 0.034(7) 0.029(8) -0.002(6) -0.009(7) -0.011(6)
C32 0.044(8) 0.078(10) 0.023(8) -0.004(7) 0.007(7) 0.013(7)
C33 0.047(8) 0.062(9) 0.014(7) -0.014(6) 0.006(6) 0.015(7)
C34 0.014(7) 0.068(10) 0.073(10) -0.010(8) -0.004(7) 0.002(7)
C35 0.019(7) 0.108(11) 0.107(11) -0.037(10) -0.002(7) 0.025(8)
C36 0.085(10) 0.064(11) 0.064(9) 0.005(8) -0.036(8) -0.011(8)
C37 0.030(8) 0.127(13) 0.069(10) -0.006(9) -0.009(7) -0.009(8)
I2 0.0891(7) 0.0409(5) 0.0693(6) 0.0132(6) -0.0163(5) 0.0042(6)
Ni2 0.0356(9) 0.0330(9) 0.0433(9) 0.0017(8) 0.0018(8) -0.0003(8)
S21 0.044(2) 0.044(2) 0.051(2) -0.0080(17) -0.0040(17) -0.0094(17)
S22 0.0296(19) 0.0353(19) 0.061(2) -0.0101(16) 0.0018(16) 0.0004(15)
S23 0.0375(18) 0.048(2) 0.0365(19) 0.0058(16) 0.0001(15) 0.0090(16)
N51 0.017(6) 0.053(7) 0.038(6) 0.011(6) 0.002(5) -0.003(5)
N52 0.063(8) 0.051(8) 0.027(7) 0.007(6) -0.001(6) 0.008(6)
N61 0.038(7) 0.029(6) 0.049(7) -0.002(5) 0.010(5) -0.003(5)
N62 0.020(6) 0.044(7) 0.047(7) -0.010(5) -0.008(5) 0.000(5)
N71 0.025(6) 0.036(6) 0.036(6) 0.014(5) 0.003(5) 0.007(5)
N72 0.046(8) 0.043(7) 0.051(7) -0.001(6) -0.002(6) 0.000(6)
N81 0.066(8) 0.055(9) 0.047(7) 0.018(6) 0.021(6) 0.013(7)
N82 0.102(15) 0.035(9) 0.077(10) 0.010(9) 0.005(9) -0.030(8)
N83 0.110(12) 0.083(12) 0.118(12) 0.027(10) 0.017(9) 0.000(9)
B2 0.051(10) 0.035(9) 0.018(8) -0.007(7) -0.007(8) 0.005(8)
C51 0.036(8) 0.040(8) 0.027(8) 0.011(7) -0.013(6) -0.008(7)
C52 0.057(9) 0.060(10) 0.045(9) 0.022(8) 0.027(7) -0.011(8)
C53 0.054(10) 0.090(12) 0.045(10) 0.005(9) 0.020(7) 0.011(9)
C54 0.115(13) 0.033(9) 0.045(10) -0.006(8) -0.005(9) 0.019(9)
C55 0.170(16) 0.151(15) 0.043(9) -0.018(10) 0.034(10) 0.053(12)
C56 0.127(12) 0.046(9) 0.065(10) 0.003(8) 0.018(9) 0.023(9)
C57 0.206(18) 0.059(11) 0.097(12) -0.038(9) -0.107(13) 0.024(12)
C61 0.027(7) 0.036(8) 0.042(8) -0.005(6) 0.003(6) -0.001(6)
C62 0.049(9) 0.026(8) 0.076(10) -0.003(7) 0.011(8) -0.002(7)
C63 0.037(8) 0.042(9) 0.060(9) -0.012(7) -0.013(7) -0.006(7)
C64 0.034(8) 0.045(9) 0.061(10) -0.017(7) -0.017(7) -0.013(7)
C65 0.042(8) 0.050(9) 0.087(10) -0.008(7) 0.001(8) 0.014(7)
C66 0.042(8) 0.064(9) 0.097(11) -0.013(8) -0.041(7) 0.000(7)
C67 0.057(9) 0.073(10) 0.068(10) 0.028(8) 0.009(7) 0.028(8)
C71 0.028(7) 0.023(7) 0.036(8) -0.003(6) -0.007(6) 0.005(6)
C72 0.042(8) 0.023(7) 0.029(7) 0.011(6) -0.011(7) 0.005(6)
C73 0.045(9) 0.042(8) 0.038(8) 0.006(7) -0.006(7) -0.009(7)
C74 0.039(9) 0.070(11) 0.090(12) 0.008(10) 0.044(9) -0.012(8)
C75 0.018(8) 0.152(14) 0.158(14) 0.098(11) 0.029(8) 0.011(9)
C76 0.098(11) 0.064(11) 0.122(12) 0.024(10) 0.051(9) -0.002(9)
C77 0.044(9) 0.122(13) 0.075(11) 0.034(10) 0.037(8) 0.014(9)

loop_
_atom_type_symbol
_atom_type_description
_atom_type_scat_dispersion_real
_atom_type_scat_dispersion_imag
_atom_type_scat_source
C C 0.0033 0.0016 'International Tables Vol C Tables 4.2.6.8 and 6.1.1.4'
H H 0.0000 0.0000 'International Tables Vol C Tables 4.2.6.8 and 6.1.1.4'
B B 0.0013 0.0007 'International Tables Vol C Tables 4.2.6.8 and 6.1.1.4'
N N 0.0061 0.0033 'International Tables Vol C Tables 4.2.6.8 and 6.1.1.4'
S S 0.1246 0.1234 'International Tables Vol C Tables 4.2.6.8 and 6.1.1.4'
Ni Ni 0.3393 1.1124 'International Tables Vol C Tables 4.2.6.8 and 6.1.1.4'
I I -0.4742 1.8119 'International Tables Vol C Tables 4.2.6.8 and 6.1.1.4'

loop_
_geom_angle_atom_site_label_1
_geom_angle_atom_site_label_2
_geom_angle_atom_site_label_3
_geom_angle
_geom_angle_site_symmetry_1
_geom_angle_site_symmetry_3
_geom_angle_publ_flag
S13 Ni1 S12 102.50(11) . . ?
S13 Ni1 S11 102.77(10) . . ?
S12 Ni1 S11 105.06(10) . . ?
S13 Ni1 I1 122.91(9) . . ?
S12 Ni1 I1 109.07(8) . . ?
S11 Ni1 I1 112.81(8) . . ?
C11 S11 Ni1 96.1(3) . . ?
C21 S12 Ni1 100.9(4) . . ?
C31 S13 Ni1 100.7(3) . . ?
C11 N11 C12 107.9(9) . . ?
C11 N11 B1 131.3(10) . . ?
C12 N11 B1 120.3(10) . . ?
C11 N12 C13 107.0(9) . . ?
C11 N12 C14 130.4(10) . . ?
C13 N12 C14 122.3(10) . . ?
C21 N21 C22 107.8(9) . . ?
C21 N21 B1 131.1(10) . . ?
C22 N21 B1 120.9(10) . . ?
C21 N22 C23 107.9(9) . . ?
C21 N22 C24 128.1(10) . . ?
C23 N22 C24 123.7(10) . . ?
C31 N31 C32 107.0(9) . . ?
C31 N31 B1 131.4(10) . . ?
C32 N31 B1 121.4(10) . . ?
C31 N32 C33 106.9(8) . . ?
C31 N32 C34 129.1(10) . . ?
C33 N32 C34 124.0(9) . . ?
N42 N41 B1 122.0(11) . . ?
N41 N42 N43 175.3(14) . . ?
N11 B1 N21 111.7(10) . . ?
N11 B1 N41 110.4(10) . . ?
N21 B1 N41 102.2(9) . . ?
N11 B1 N31 115.3(9) . . ?
N21 B1 N31 111.0(10) . . ?
N41 B1 N31 105.3(9) . . ?
N11 C11 N12 108.8(9) . . ?
N11 C11 S11 127.2(9) . . ?
N12 C11 S11 124.0(9) . . ?
C13 C12 N11 107.7(10) . . ?
C12 C13 N12 108.5(10) . . ?
C17 C14 N12 110.2(9) . . ?
C17 C14 C16 109.7(10) . . ?
N12 C14 C16 110.2(10) . . ?
C17 C14 C15 110.9(10) . . ?
N12 C14 C15 106.8(9) . . ?
C16 C14 C15 108.9(10) . . ?
N21 C21 N22 107.8(9) . . ?
N21 C21 S12 126.9(9) . . ?
N22 C21 S12 125.2(9) . . ?
C23 C22 N21 109.2(10) . . ?
C22 C23 N22 107.0(10) . . ?
N22 C24 C27 110.9(10) . . ?
N22 C24 C25 110.0(10) . . ?
C27 C24 C25 111.4(9) . . ?
N22 C24 C26 110.8(9) . . ?
C27 C24 C26 107.4(10) . . ?
C25 C24 C26 106.3(10) . . ?
N31 C31 N32 109.1(9) . . ?
N31 C31 S13 126.7(9) . . ?
N32 C31 S13 124.1(9) . . ?
C33 C32 N31 110.1(10) . . ?
C32 C33 N32 106.7(9) . . ?
C36 C34 N32 109.7(9) . . ?
C36 C34 C35 109.1(10) . . ?
N32 C34 C35 109.3(9) . . ?
C36 C34 C37 113.7(10) . . ?
N32 C34 C37 107.1(9) . . ?
C35 C34 C37 108.0(9) . . ?
S22 Ni2 S21 100.68(11) . . ?
S22 Ni2 S23 104.41(11) . . ?
S21 Ni2 S23 105.06(11) . . ?
S22 Ni2 I2 113.48(9) . . ?
S21 Ni2 I2 121.79(9) . . ?
S23 Ni2 I2 109.74(8) . . ?
C51 S21 Ni2 101.2(3) . . ?
C61 S22 Ni2 100.5(3) . . ?
C71 S23 Ni2 98.2(3) . . ?
C52 N51 C51 107.8(10) . . ?
C52 N51 B2 118.7(10) . . ?
C51 N51 B2 133.1(10) . . ?
C51 N52 C53 106.5(10) . . ?
C51 N52 C54 127.3(12) . . ?
C53 N52 C54 126.2(11) . . ?
C62 N61 C61 110.0(9) . . ?
C62 N61 B2 120.7(10) . . ?
C61 N61 B2 129.3(10) . . ?
C61 N62 C63 106.8(9) . . ?
C61 N62 C64 128.5(9) . . ?
C63 N62 C64 124.6(9) . . ?
C71 N71 C72 106.4(8) . . ?
C71 N71 B2 133.2(9) . . ?
C72 N71 B2 120.3(9) . . ?
C73 N72 C71 108.2(9) . . ?
C73 N72 C74 125.1(11) . . ?
C71 N72 C74 126.5(10) . . ?
N82 N81 B2 119.3(10) . . ?
N83 N82 N81 175.9(15) . . ?
N81 B2 N71 112.2(10) . . ?
N81 B2 N51 102.7(9) . . ?
N71 B2 N51 109.8(9) . . ?
N81 B2 N61 106.6(10) . . ?
N71 B2 N61 114.5(9) . . ?
N51 B2 N61 110.4(9) . . ?
N52 C51 N51 108.8(10) . . ?
N52 C51 S21 127.0(10) . . ?
N51 C51 S21 124.2(10) . . ?
C53 C52 N51 106.0(11) . . ?
N52 C53 C52 110.8(11) . . ?
C57 C54 N52 109.5(10) . . ?
C57 C54 C55 110.3(11) . . ?
N52 C54 C55 106.7(11) . . ?
C57 C54 C56 113.3(11) . . ?
N52 C54 C56 107.1(10) . . ?
C55 C54 C56 109.6(10) . . ?
N61 C61 N62 106.7(9) . . ?
N61 C61 S22 129.4(9) . . ?
N62 C61 S22 123.9(9) . . ?
C63 C62 N61 107.6(10) . . ?
C62 C63 N62 108.8(10) . . ?
C67 C64 C66 110.8(10) . . ?
C67 C64 N62 109.3(9) . . ?
C66 C64 N62 108.4(9) . . ?
C67 C64 C65 111.8(10) . . ?
C66 C64 C65 109.4(9) . . ?
N62 C64 C65 107.0(9) . . ?
N72 C71 N71 107.7(9) . . ?
N72 C71 S23 127.7(9) . . ?
N71 C71 S23 124.4(9) . . ?
C73 C72 N71 109.5(9) . . ?
C72 C73 N72 108.2(10) . . ?
C77 C74 C75 110.6(11) . . ?
C77 C74 N72 108.9(10) . . ?
C75 C74 N72 108.7(11) . . ?
C77 C74 C76 113.3(12) . . ?
C75 C74 C76 106.9(11) . . ?
N72 C74 C76 108.4(10) . . ?

loop_
_geom_bond_atom_site_label_1
_geom_bond_atom_site_label_2
_geom_bond_distance
_geom_bond_site_symmetry_2
_geom_bond_publ_flag
I1 Ni1 2.5500(14) . ?
Ni1 S13 2.282(3) . ?
Ni1 S12 2.289(3) . ?
Ni1 S11 2.325(3) . ?
S11 C11 1.705(10) . ?
S12 C21 1.710(11) . ?
S13 C31 1.738(10) . ?
N11 C11 1.348(11) . ?
N11 C12 1.377(11) . ?
N11 B1 1.515(14) . ?
N12 C11 1.356(11) . ?
N12 C13 1.381(11) . ?
N12 C14 1.502(12) . ?
N21 C21 1.358(10) . ?
N21 C22 1.365(11) . ?
N21 B1 1.547(13) . ?
N22 C21 1.376(12) . ?
N22 C23 1.381(11) . ?
N22 C24 1.451(12) . ?
N31 C31 1.343(11) . ?
N31 C32 1.375(10) . ?
N31 B1 1.571(14) . ?
N32 C31 1.360(11) . ?
N32 C33 1.409(10) . ?
N32 C34 1.514(12) . ?
N41 N42 1.134(11) . ?
N41 B1 1.564(14) . ?
N42 N43 1.157(11) . ?
C12 C13 1.340(12) . ?
C14 C17 1.490(13) . ?
C14 C16 1.512(13) . ?
C14 C15 1.533(13) . ?
C22 C23 1.356(12) . ?
C24 C27 1.522(13) . ?
C24 C25 1.539(13) . ?
C24 C26 1.544(12) . ?
C32 C33 1.324(11) . ?
C34 C36 1.502(13) . ?
C34 C35 1.535(12) . ?
C34 C37 1.569(13) . ?
I2 Ni2 2.5509(15) . ?
Ni2 S22 2.276(3) . ?
Ni2 S21 2.306(3) . ?
Ni2 S23 2.306(3) . ?
S21 C51 1.726(10) . ?
S22 C61 1.715(10) . ?
S23 C71 1.723(10) . ?
N51 C52 1.373(11) . ?
N51 C51 1.381(11) . ?
N51 B2 1.562(13) . ?
N52 C51 1.351(11) . ?
N52 C53 1.359(12) . ?
N52 C54 1.520(13) . ?
N61 C62 1.346(11) . ?
N61 C61 1.359(11) . ?
N61 B2 1.570(13) . ?
N62 C61 1.381(11) . ?
N62 C63 1.381(11) . ?
N62 C64 1.524(12) . ?
N71 C71 1.363(10) . ?
N71 C72 1.380(10) . ?
N71 B2 1.540(14) . ?
N72 C73 1.357(11) . ?
N72 C71 1.364(11) . ?
N72 C74 1.529(12) . ?
N81 N82 1.186(12) . ?
N81 B2 1.524(14) . ?
N82 N83 1.154(13) . ?
C52 C53 1.360(13) . ?
C54 C57 1.470(15) . ?
C54 C55 1.545(14) . ?
C54 C56 1.553(13) . ?
C62 C63 1.344(12) . ?
C64 C67 1.484(12) . ?
C64 C66 1.517(12) . ?
C64 C65 1.531(12) . ?
C72 C73 1.317(11) . ?
C74 C77 1.509(14) . ?
C74 C75 1.513(14) . ?
C74 C76 1.548(14) . ?
